data_4331888
loop_
_publ_author_name
'Hudson, Timothy A.'
'Berry, Kevin J.'
'Moubaraki, Boujemaa'
'Murray, Keith S.'
'Robson, Richard'

_publ_section_title
;
 Citrate, in Collaboration with a Guanidinium Ion, as a Generator of
 Cubane-like Complexes with a Range of Metal Cations: Synthesis,
 Structures, and Magnetic Properties of
 [C(NH2)3]8[(MII)4(cit)4]&#x00B7;8H2O (M = Mg, Mn, Fe, Co, Ni, and Zn; cit
 = Citrate)
;
_journal_issue 9
_journal_name_full 'Inorganic Chemistry'
_journal_page_first 3549
_journal_page_last 3556
_journal_paper_doi 10.1021/ic051779m
_journal_volume 45
_journal_year 2006
_chemical_formula_moiety
;
1(Co 2+), 1(C6 H4 O7 4-), 2(C H6 N3 1+), 2(H2 O)
;
_chemical_formula_sum 'C8 H20 Co N6 O9'
_chemical_formula_weight 403.23
_chemical_name_systematic ?
_space_group_IT_number 86
_symmetry_cell_setting tetragonal
_symmetry_space_group_name_Hall '-P 4bc'
_symmetry_space_group_name_H-M 'P 42/n :2'
_atom_sites_solution_hydrogens geom
_atom_sites_solution_primary direct
_atom_sites_solution_secondary difmap
_audit_creation_method SHELXL-97
_cell_angle_alpha 90.00
_cell_angle_beta 90.00
_cell_angle_gamma 90.00
_cell_formula_units_Z 8
_cell_length_a 16.1224(8)
_cell_length_b 16.1224(8)
_cell_length_c 11.5088(11)
_cell_measurement_reflns_used 4591
_cell_measurement_temperature 293(2)
_cell_measurement_theta_max 26.9
_cell_measurement_theta_min 2.2
_cell_volume 2991.5(4)
_computing_cell_refinement 'Bruker SMART'
_computing_data_collection 'Bruker SMART'
_computing_data_reduction 'Bruker SAINT'
_computing_structure_refinement 'SHELXL-97 (Sheldrick, 1997)'
_computing_structure_solution 'SHELXS-97 (Sheldrick, 1997)'
_diffrn_ambient_temperature 293(2)
_diffrn_measured_fraction_theta_full 0.996
_diffrn_measured_fraction_theta_max 0.996
_diffrn_measurement_device_type 'ccd area detector'
_diffrn_measurement_method 'phi and omega scans'
_diffrn_radiation_monochromator graphite
_diffrn_radiation_source 'fine-focus sealed tube'
_diffrn_radiation_type MoK\a
_diffrn_radiation_wavelength 0.71073
_diffrn_reflns_av_R_equivalents 0.0346
_diffrn_reflns_av_sigmaI/netI 0.0280
_diffrn_reflns_limit_h_max 20
_diffrn_reflns_limit_h_min -20
_diffrn_reflns_limit_k_max 20
_diffrn_reflns_limit_k_min -18
_diffrn_reflns_limit_l_max 11
_diffrn_reflns_limit_l_min -14
_diffrn_reflns_number 18271
_diffrn_reflns_theta_full 27.53
_diffrn_reflns_theta_max 27.53
_diffrn_reflns_theta_min 1.79
_exptl_absorpt_coefficient_mu 1.210
_exptl_absorpt_correction_T_max 1.000
_exptl_absorpt_correction_T_min 0.859
_exptl_absorpt_correction_type multi-scan
_exptl_absorpt_process_details 'Sheldrick, G. M.  SADABS'
_exptl_crystal_colour red
_exptl_crystal_density_diffrn 1.791
_exptl_crystal_density_method 'not measured'
_exptl_crystal_description rod
_exptl_crystal_F_000 1672
_exptl_crystal_size_max 0.25
_exptl_crystal_size_mid 0.12
_exptl_crystal_size_min 0.12
_refine_diff_density_max 1.548
_refine_diff_density_min -0.396
_refine_diff_density_rms 0.103
_refine_ls_extinction_method none
_refine_ls_goodness_of_fit_ref 1.058
_refine_ls_hydrogen_treatment mixed
_refine_ls_matrix_type full
_refine_ls_number_parameters 224
_refine_ls_number_reflns 3430
_refine_ls_number_restraints 0
_refine_ls_restrained_S_all 1.058
_refine_ls_R_factor_all 0.0672
_refine_ls_R_factor_gt 0.0579
_refine_ls_shift/su_max 0.001
_refine_ls_shift/su_mean 0.000
_refine_ls_structure_factor_coef Fsqd
_refine_ls_weighting_details 'calc w=1/[\s^2^(Fo^2^)+(0.0663P)^2^+8.8013P] where P=(Fo^2^+2Fc^2^)/3'
_refine_ls_weighting_scheme calc
_refine_ls_wR_factor_gt 0.1425
_refine_ls_wR_factor_ref 0.1486
_reflns_number_gt 2949
_reflns_number_total 3430
_reflns_threshold_expression >2sigma(I)
_cod_data_source_file ic051779msup1.cif
_cod_data_source_block cocitrate
_cod_original_sg_symbol_H-M P42/n
_cod_database_code 4331888

loop_
_symmetry_equiv_pos_as_xyz
'x, y, z'
'-x+1/2, -y+1/2, z'
'-y, x+1/2, z+1/2'
'y+1/2, -x, z+1/2'
'-x, -y, -z'
'x-1/2, y-1/2, -z'
'y, -x-1/2, -z-1/2'
'-y-1/2, x, -z-1/2'

loop_
_atom_site_label
_atom_site_type_symbol
_atom_site_fract_x
_atom_site_fract_y
_atom_site_fract_z
_atom_site_U_iso_or_equiv
_atom_site_adp_type
_atom_site_occupancy
_atom_site_symmetry_multiplicity
_atom_site_calc_flag
_atom_site_refinement_flags
_atom_site_attached_hydrogens
C1 C 0.3996(2) 0.3119(2) 0.1059(3) 0.0281(8) Uani 1 1 d . 0
C2 C 0.4786(2) 0.3080(2) 0.1868(3) 0.0286(8) Uani 1 1 d . 0
C5 C 0.4150(2) 0.2601(2) -0.0041(4) 0.0309(8) Uani 1 1 d . 0
H7 H 0.3630 0.2522 -0.0451 0.023(10) Uiso 1 1 calc R 0
H8 H 0.4526 0.2896 -0.0552 0.031(11) Uiso 1 1 calc R 0
C6 C 0.4516(2) 0.1767(2) 0.0267(4) 0.0311(8) Uani 1 1 d . 0
C3 C 0.3893(2) 0.4041(2) 0.0727(3) 0.0306(8) Uani 1 1 d . 0
H9 H 0.3714 0.4357 0.1399 0.041(13) Uiso 1 1 calc R 0
H10 H 0.4419 0.4264 0.0463 0.025(10) Uiso 1 1 calc R 0
C4 C 0.3248(3) 0.4113(3) -0.0239(3) 0.0351(9) Uani 1 1 d . 0
C7 C 0.3245(2) 0.6553(2) 0.1393(3) 0.0278(8) Uani 1 1 d . 0
C8 C 0.0144(2) 0.0896(2) 0.6475(3) 0.0314(8) Uani 1 1 d . 0
N1 N 0.3124(2) 0.6598(2) 0.2521(3) 0.0337(7) Uani 1 1 d . 0
H1A H 0.2807 0.6243 0.2861 0.044(13) Uiso 1 1 calc R 0
H1B H 0.3361 0.6982 0.2920 0.047(14) Uiso 1 1 calc R 0
N2 N 0.2880(2) 0.5962(2) 0.0787(3) 0.0357(8) Uani 1 1 d . 0
H2A H 0.2564 0.5609 0.1130 0.034(12) Uiso 1 1 calc R 0
H2B H 0.2957 0.5930 0.0049 0.062(17) Uiso 1 1 calc R 0
N3 N 0.3725(2) 0.7107(2) 0.0871(3) 0.0379(8) Uani 1 1 d . 0
H3A H 0.3956 0.7494 0.1270 0.044(14) Uiso 1 1 calc R 0
H3B H 0.3805 0.7079 0.0134 0.044(14) Uiso 1 1 calc R 0
N4 N -0.0117(2) 0.0255(2) 0.7105(3) 0.0367(8) Uani 1 1 d . 0
H4A H -0.0525 -0.0043 0.6865 0.046(14) Uiso 1 1 calc R 0
H4B H 0.0122 0.0138 0.7753 0.039(13) Uiso 1 1 calc R 0
N5 N -0.0220(2) 0.1079(2) 0.5480(3) 0.0331(7) Uani 1 1 d . 0
H5A H -0.0057 0.1501 0.5084 0.053(15) Uiso 1 1 calc R 0
H5B H -0.0620 0.0775 0.5228 0.027(11) Uiso 1 1 calc R 0
N6 N 0.0759(2) 0.1364(2) 0.6861(3) 0.0369(8) Uani 1 1 d . 0
H6A H 0.0922 0.1785 0.6464 0.051(15) Uiso 1 1 calc R 0
H6B H 0.0998 0.1246 0.7509 0.064(18) Uiso 1 1 calc R 0
O1 O 0.32756(14) 0.28359(14) 0.1654(2) 0.0213(5) Uani 1 1 d . 0
O2 O 0.46543(14) 0.29201(15) 0.2917(2) 0.0246(5) Uani 1 1 d . 0
O3 O 0.54855(18) 0.31668(19) 0.1432(2) 0.0380(7) Uani 1 1 d . 0
O6 O 0.41384(16) 0.13397(15) 0.1057(2) 0.0287(6) Uani 1 1 d . 0
O7 O 0.51492(18) 0.15366(18) -0.0256(3) 0.0450(8) Uani 1 1 d . 0
O4 O 0.25076(15) 0.38837(16) -0.0029(2) 0.0272(5) Uani 1 1 d . 0
O5 O 0.34816(19) 0.4396(2) -0.1193(2) 0.0419(7) Uani 1 1 d . 0
O8 O 0.30616(19) 0.5954(2) -0.1851(3) 0.0421(7) Uani 1 1 d . 2
Co1 Co 0.29168(3) 0.15929(3) 0.15405(4) 0.02209(16) Uani 1 1 d . 0

loop_
_atom_site_aniso_label
_atom_site_aniso_U_11
_atom_site_aniso_U_22
_atom_site_aniso_U_33
_atom_site_aniso_U_23
_atom_site_aniso_U_13
_atom_site_aniso_U_12
C1 0.0251(17) 0.0304(18) 0.0288(18) 0.0072(15) 0.0050(14) 0.0068(14)
C2 0.0334(19) 0.0239(17) 0.0283(18) 0.0062(14) 0.0033(15) 0.0090(14)
C5 0.0294(18) 0.0268(18) 0.037(2) 0.0006(15) 0.0035(16) 0.0010(14)
C6 0.0294(18) 0.0227(17) 0.041(2) 0.0004(15) 0.0005(16) -0.0006(14)
C3 0.0313(19) 0.0262(18) 0.034(2) 0.0017(15) 0.0035(15) -0.0007(15)
C4 0.041(2) 0.035(2) 0.029(2) 0.0030(16) 0.0009(17) 0.0146(17)
C7 0.0241(17) 0.0249(17) 0.035(2) 0.0048(14) 0.0022(14) 0.0020(14)
C8 0.035(2) 0.0287(18) 0.0307(19) 0.0049(15) 0.0069(16) 0.0023(15)
N1 0.0334(17) 0.0302(16) 0.0377(19) -0.0056(14) 0.0084(14) -0.0085(14)
N2 0.046(2) 0.0331(17) 0.0279(17) 0.0038(14) 0.0030(15) -0.0129(15)
N3 0.0368(18) 0.0360(18) 0.041(2) 0.0026(15) 0.0082(15) -0.0104(15)
N4 0.0370(18) 0.0385(19) 0.0345(18) 0.0123(15) 0.0022(15) -0.0063(15)
N5 0.0302(16) 0.0346(17) 0.0345(17) 0.0088(14) 0.0009(14) -0.0024(14)
N6 0.048(2) 0.0309(17) 0.0320(18) 0.0094(14) -0.0040(15) -0.0103(15)
O1 0.0194(11) 0.0197(11) 0.0248(12) 0.0023(9) 0.0036(9) 0.0021(9)
O2 0.0197(11) 0.0293(12) 0.0248(12) 0.0042(10) -0.0025(9) -0.0010(9)
O3 0.0331(15) 0.0437(16) 0.0372(16) 0.0114(13) 0.0090(12) -0.0003(12)
O6 0.0280(13) 0.0195(12) 0.0385(15) 0.0022(10) 0.0045(11) 0.0027(10)
O7 0.0301(14) 0.0358(15) 0.069(2) 0.0085(15) 0.0173(14) 0.0025(12)
O4 0.0281(13) 0.0306(13) 0.0230(12) 0.0042(10) -0.0025(10) 0.0081(10)
O5 0.0458(17) 0.0516(18) 0.0284(14) 0.0121(13) 0.0098(13) 0.0168(14)
O8 0.0370(16) 0.0475(17) 0.0418(17) 0.0006(14) -0.0042(13) 0.0095(13)
Co1 0.0236(3) 0.0176(2) 0.0252(3) -0.00171(17) -0.00057(18) 0.00411(17)

loop_
_atom_type_symbol
_atom_type_description
_atom_type_scat_dispersion_real
_atom_type_scat_dispersion_imag
_atom_type_scat_source
C C 0.0033 0.0016 'International Tables Vol C Tables 4.2.6.8 and 6.1.1.4'
H H 0.0000 0.0000 'International Tables Vol C Tables 4.2.6.8 and 6.1.1.4'
N N 0.0061 0.0033 'International Tables Vol C Tables 4.2.6.8 and 6.1.1.4'
O O 0.0106 0.0060 'International Tables Vol C Tables 4.2.6.8 and 6.1.1.4'
Co Co 0.3494 0.9721 'International Tables Vol C Tables 4.2.6.8 and 6.1.1.4'

loop_
_geom_angle_atom_site_label_1
_geom_angle_atom_site_label_2
_geom_angle_atom_site_label_3
_geom_angle
_geom_angle_site_symmetry_1
_geom_angle_site_symmetry_3
O1 C1 C5 110.7(3) . .
O1 C1 C3 109.9(3) . .
C5 C1 C3 109.7(3) . .
O1 C1 C2 111.2(3) . .
C5 C1 C2 109.5(3) . .
C3 C1 C2 105.7(3) . .
O3 C2 O2 124.5(4) . .
O3 C2 C1 119.3(3) . .
O2 C2 C1 116.0(3) . .
C6 C5 C1 110.7(3) . .
O7 C6 O6 124.7(3) . .
O7 C6 C5 118.3(3) . .
O6 C6 C5 117.1(3) . .
C4 C3 C1 109.1(3) . .
O5 C4 O4 123.9(4) . .
O5 C4 C3 117.6(4) . .
O4 C4 C3 118.6(3) . .
N1 C7 N2 119.7(3) . .
N1 C7 N3 119.8(4) . .
N2 C7 N3 120.5(4) . .
N5 C8 N6 119.9(4) . .
N5 C8 N4 120.3(4) . .
N6 C8 N4 119.8(4) . .
C1 O1 Co1 120.2(2) . .
C1 O1 Co1 112.0(2) . 8_656
Co1 O1 Co1 98.61(10) . 8_656
C1 O1 Co1 124.51(19) . 2
Co1 O1 Co1 99.24(10) . 2
Co1 O1 Co1 97.18(9) 8_656 2
C2 O2 Co1 116.6(2) . 8_656
C6 O6 Co1 121.9(2) . .
C4 O4 Co1 125.5(2) . 2
O4 Co1 O6 90.37(10) 2 .
O4 Co1 O1 119.99(10) 2 .
O6 Co1 O1 86.73(9) . .
O4 Co1 O1 151.60(10) 2 7_566
O6 Co1 O1 110.10(10) . 7_566
O1 Co1 O1 81.84(10) . 7_566
O4 Co1 O2 84.57(10) 2 7_566
O6 Co1 O2 83.68(9) . 7_566
O1 Co1 O2 153.72(10) . 7_566
O1 Co1 O2 78.62(9) 7_566 7_566
O4 Co1 O1 85.19(9) 2 2
O6 Co1 O1 161.82(10) . 2
O1 Co1 O1 80.32(10) . 2
O1 Co1 O1 80.77(10) 7_566 2
O2 Co1 O1 113.34(9) 7_566 2

loop_
_geom_bond_atom_site_label_1
_geom_bond_atom_site_label_2
_geom_bond_distance
_geom_bond_site_symmetry_2
C1 O1 1.423(4) .
C1 C5 1.537(5) .
C1 C3 1.544(5) .
C1 C2 1.579(5) .
C2 O3 1.242(5) .
C2 O2 1.254(4) .
C5 C6 1.512(5) .
C6 O7 1.242(5) .
C6 O6 1.292(5) .
C3 C4 1.526(6) .
C4 O5 1.247(5) .
C4 O4 1.273(5) .
C7 N1 1.315(5) .
C7 N2 1.320(5) .
C7 N3 1.325(5) .
C8 N5 1.320(5) .
C8 N6 1.323(5) .
C8 N4 1.332(5) .
O1 Co1 2.090(2) .
O1 Co1 2.093(2) 8_656
O1 Co1 2.136(2) 2
O2 Co1 2.105(2) 8_656
O6 Co1 2.087(3) .
O4 Co1 2.078(3) 2
Co1 O4 2.078(3) 2
Co1 O1 2.093(2) 7_566
Co1 O2 2.105(2) 7_566
Co1 O1 2.136(2) 2
